data_1548240
loop_
_publ_author_name
'Cheng, Min-Jing'
'Cao, Jia-Qing'
'Yang, Xin-Yi'
'Zhong, Li-Ping'
'Hu, Li-Jun'
'Lu, Xi'
'Hou, Bao-Long'
'Hu, Ya-Jian'
'Wang, Ying'
'You, Xue-Fu'
'Wang, Lei'
'Ye, Wen-Cai'
'Li, Chuang-Chuang'

_publ_section_title
;
 Catalytic asymmetric total syntheses of myrtucommuacetalone,
 myrtucommuacetalone B, and callistrilones A, C, D and E.
;
_journal_issue 6
_journal_name_full 'Chemical science'
_journal_page_first 1488
_journal_page_last 1495
_journal_paper_doi 10.1039/c7sc04672c
_journal_volume 9
_journal_year 2018
_chemical_absolute_configuration ad
_chemical_formula_moiety 'C34 H46 O7'
_chemical_formula_sum 'C34 H46 O7'
_chemical_formula_weight 566.71
_space_group_crystal_system orthorhombic
_space_group_IT_number 19
_space_group_name_Hall 'P 2ac 2ab'
_space_group_name_H-M_alt 'P 21 21 21'
_atom_sites_solution_hydrogens mixed
_atom_sites_solution_primary direct
_audit_creation_date 2017-11-21
_audit_creation_method
;
Olex2 1.2
(compiled 2017.01.04 svn.r3372 for OlexSys, GUI svn.r5289)
;
_audit_update_record
;
2017-11-21 deposited with the CCDC.
2017-11-27 downloaded from the CCDC.
;
_cell_angle_alpha 90.0
_cell_angle_beta 90.0
_cell_angle_gamma 90.0
_cell_formula_units_Z 4
_cell_length_a 12.4836(2)
_cell_length_b 12.5791(2)
_cell_length_c 20.1204(3)
_cell_measurement_reflns_used 23514
_cell_measurement_temperature 173.00(10)
_cell_measurement_theta_max 62.8160
_cell_measurement_theta_min 3.5280
_cell_volume 3159.56(9)
_computing_cell_refinement
;
CrysAlisPro, Agilent Technologies,
Version 1.171.37.35 (release 13-08-2014 CrysAlis171 .NET)
(compiled Aug 13 2014,18:06:01)
;
_computing_data_collection
;
CrysAlisPro, Agilent Technologies,
Version 1.171.37.35 (release 13-08-2014 CrysAlis171 .NET)
(compiled Aug 13 2014,18:06:01)
;
_computing_data_reduction
;
CrysAlisPro, Agilent Technologies,
Version 1.171.37.35 (release 13-08-2014 CrysAlis171 .NET)
(compiled Aug 13 2014,18:06:01)
;
_computing_molecular_graphics 'Olex2 (Dolomanov et al., 2009)'
_computing_publication_material 'Olex2 (Dolomanov et al., 2009)'
_computing_structure_refinement 'XH (Sheldrick, 2008)'
_computing_structure_solution 'SIR2004 (Burla et al., 2007)'
_diffrn_ambient_environment N~2~
_diffrn_ambient_temperature 173.00(10)
_diffrn_detector 'CCD plate'
_diffrn_detector_area_resol_mean 16.0288
_diffrn_detector_type Sapphire3
_diffrn_measured_fraction_theta_full 0.995
_diffrn_measured_fraction_theta_max 0.995
_diffrn_measurement_details
;
#__ type_ start__ end____ width___ exp.time_
  1 omega   13.00  102.00   1.0000    1.0000
omega____ theta____ kappa____ phi______ frames
    -       33.2434   57.0000   30.0000 89

#__ type_ start__ end____ width___ exp.time_
  2 omega   32.00  110.00   1.0000    1.0000
omega____ theta____ kappa____ phi______ frames
    -       33.2434 -178.0000 -120.0000 78

#__ type_ start__ end____ width___ exp.time_
  3 omega   13.00  102.00   1.0000    1.0000
omega____ theta____ kappa____ phi______ frames
    -       33.2434   57.0000  -60.0000 89

#__ type_ start__ end____ width___ exp.time_
  4 omega   13.00  102.00   1.0000    1.0000
omega____ theta____ kappa____ phi______ frames
    -       33.2434   57.0000 -120.0000 89

#__ type_ start__ end____ width___ exp.time_
  5 omega    3.00  103.00   1.0000    1.0000
omega____ theta____ kappa____ phi______ frames
    -       33.2434   77.0000 -180.0000 100

#__ type_ start__ end____ width___ exp.time_
  6 omega   13.00  102.00   1.0000    1.0000
omega____ theta____ kappa____ phi______ frames
    -       33.2434   57.0000  120.0000 89

#__ type_ start__ end____ width___ exp.time_
  7 omega   19.00  129.00   1.0000    1.3450
omega____ theta____ kappa____ phi______ frames
    -       90.5000  -93.0000 -134.8622 110

#__ type_ start__ end____ width___ exp.time_
  8 omega   19.00  129.00   1.0000    1.3450
omega____ theta____ kappa____ phi______ frames
    -       90.5000  -92.0000  133.6550 110

#__ type_ start__ end____ width___ exp.time_
  9 omega   19.00  129.00   1.0000    1.3450
omega____ theta____ kappa____ phi______ frames
    -       90.5000  -93.0000   45.5231 110

#__ type_ start__ end____ width___ exp.time_
 10 omega   37.00  164.00   1.0000    1.3450
omega____ theta____ kappa____ phi______ frames
    -       90.5000   15.0000 -150.0000 127

#__ type_ start__ end____ width___ exp.time_
 11 omega   22.00  112.00   1.0000    1.3450
omega____ theta____ kappa____ phi______ frames
    -       90.5000  -61.0000   60.0000 90

#__ type_ start__ end____ width___ exp.time_
 12 omega   18.00   69.00   1.0000    1.3450
omega____ theta____ kappa____ phi______ frames
    -       90.5000  -30.0000   30.0000 51

#__ type_ start__ end____ width___ exp.time_
 13 omega   22.00  112.00   1.0000    1.3450
omega____ theta____ kappa____ phi______ frames
    -       90.5000  -61.0000  150.0000 90

#__ type_ start__ end____ width___ exp.time_
 14 omega   19.00  127.00   1.0000    1.3450
omega____ theta____ kappa____ phi______ frames
    -       90.5000  -88.0000   80.3267 108

#__ type_ start__ end____ width___ exp.time_
 15 omega   19.00  129.00   1.0000    1.3450
omega____ theta____ kappa____ phi______ frames
    -       90.5000  -93.0000 -153.6529 110

#__ type_ start__ end____ width___ exp.time_
 16 omega   79.00  163.00   1.0000    1.3450
omega____ theta____ kappa____ phi______ frames
    -       90.5000  111.0000 -180.0000 84

#__ type_ start__ end____ width___ exp.time_
 17 omega   19.00   77.00   1.0000    1.3450
omega____ theta____ kappa____ phi______ frames
    -       90.5000  -45.0000  -60.0000 58

#__ type_ start__ end____ width___ exp.time_
 18 omega   19.00   77.00   1.0000    1.3450
omega____ theta____ kappa____ phi______ frames
    -       90.5000  -45.0000 -180.0000 58

#__ type_ start__ end____ width___ exp.time_
 19 omega   22.00  112.00   1.0000    1.3450
omega____ theta____ kappa____ phi______ frames
    -       90.5000  -61.0000  120.0000 90

#__ type_ start__ end____ width___ exp.time_
 20 omega   19.00   77.00   1.0000    1.3450
omega____ theta____ kappa____ phi______ frames
    -       90.5000  -45.0000  150.0000 58

#__ type_ start__ end____ width___ exp.time_
 21 omega   61.00  163.00   1.0000    1.3450
omega____ theta____ kappa____ phi______ frames
    -       90.5000   30.0000  -90.0000 102

#__ type_ start__ end____ width___ exp.time_
 22 omega   18.00  163.00   1.0000    1.3450
omega____ theta____ kappa____ phi______ frames
    -       90.5000    0.0000   60.0000 145

#__ type_ start__ end____ width___ exp.time_
 23 omega   60.00  161.00   1.0000    1.3450
omega____ theta____ kappa____ phi______ frames
    -       90.5000   77.0000 -150.0000 101

#__ type_ start__ end____ width___ exp.time_
 24 omega   60.00  161.00   1.0000    1.3450
omega____ theta____ kappa____ phi______ frames
    -       90.5000   77.0000  150.0000 101

#__ type_ start__ end____ width___ exp.time_
 25 omega   69.00  159.00   1.0000    1.3450
omega____ theta____ kappa____ phi______ frames
    -       90.5000   61.0000 -180.0000 90

#__ type_ start__ end____ width___ exp.time_
 26 omega   69.00  159.00   1.0000    1.3450
omega____ theta____ kappa____ phi______ frames
    -       90.5000   61.0000 -150.0000 90

#__ type_ start__ end____ width___ exp.time_
 27 omega   19.00  129.00   1.0000    1.3450
omega____ theta____ kappa____ phi______ frames
    -       90.5000  -92.0000  141.5751 110

#__ type_ start__ end____ width___ exp.time_
 28 omega   61.00  163.00   1.0000    1.3450
omega____ theta____ kappa____ phi______ frames
    -       90.5000   30.0000 -180.0000 102

#__ type_ start__ end____ width___ exp.time_
 29 omega   18.00   90.00   1.0000    1.3450
omega____ theta____ kappa____ phi______ frames
    -       90.5000 -111.0000  120.0000 72

#__ type_ start__ end____ width___ exp.time_
 30 omega   79.00  163.00   1.0000    1.3450
omega____ theta____ kappa____ phi______ frames
    -       90.5000  111.0000  -90.0000 84

#__ type_ start__ end____ width___ exp.time_
 31 omega   19.00   71.00   1.0000    1.3450
omega____ theta____ kappa____ phi______ frames
    -       90.5000  -45.0000 -150.0000 52

#__ type_ start__ end____ width___ exp.time_
 32 omega   39.00   66.00   1.0000    1.3450
omega____ theta____ kappa____ phi______ frames
    -       90.5000   15.0000  150.0000 27

#__ type_ start__ end____ width___ exp.time_
 33 omega  124.00  150.00   1.0000    1.3450
omega____ theta____ kappa____ phi______ frames
    -       90.5000   15.0000  150.0000 26

#__ type_ start__ end____ width___ exp.time_
 34 omega   58.00  114.00   1.0000    1.3450
omega____ theta____ kappa____ phi______ frames
    -       90.5000   27.0000   -6.0000 56

#__ type_ start__ end____ width___ exp.time_
 35 omega   21.00   68.00   1.0000    1.3450
omega____ theta____ kappa____ phi______ frames
    -       90.5000  -30.0000  120.0000 47

#__ type_ start__ end____ width___ exp.time_
 36 omega   66.00   92.00   1.0000    1.3450
omega____ theta____ kappa____ phi______ frames
    -       90.5000  -92.0000    6.4979 26

#__ type_ start__ end____ width___ exp.time_
 37 omega   20.00   45.00   1.0000    1.3450
omega____ theta____ kappa____ phi______ frames
    -       90.5000  -95.0000  -90.0000 25

#__ type_ start__ end____ width___ exp.time_
 38 omega   54.00   80.00   1.0000    1.3450
omega____ theta____ kappa____ phi______ frames
    -       90.5000  -95.0000  -90.0000 26

#__ type_ start__ end____ width___ exp.time_
 39 omega   62.00   89.00   1.0000    1.3450
omega____ theta____ kappa____ phi______ frames
    -       90.5000 -111.0000 -120.0000 27

#__ type_ start__ end____ width___ exp.time_
 40 omega   90.00  118.00   1.0000    1.3450
omega____ theta____ kappa____ phi______ frames
    -       90.5000  -93.0000  -71.9672 28

#__ type_ start__ end____ width___ exp.time_
 41 omega   33.00   76.00   1.0000    1.3450
omega____ theta____ kappa____ phi______ frames
    -       90.5000  -93.0000  -71.9672 43
;
_diffrn_measurement_device 'four-circle diffractometer'
_diffrn_measurement_device_type 'Xcalibur, Sapphire3, Gemini ultra'
_diffrn_measurement_method '\w scans'
_diffrn_orient_matrix_UB_11 -0.0350818000
_diffrn_orient_matrix_UB_12 0.1173896000
_diffrn_orient_matrix_UB_13 -0.0011997000
_diffrn_orient_matrix_UB_21 -0.1109208000
_diffrn_orient_matrix_UB_22 -0.0319700000
_diffrn_orient_matrix_UB_23 0.0270634000
_diffrn_orient_matrix_UB_31 0.0413261000
_diffrn_orient_matrix_UB_32 0.0140658000
_diffrn_orient_matrix_UB_33 0.0715763000
_diffrn_radiation_monochromator mirror
_diffrn_radiation_probe x-ray
_diffrn_radiation_type CuK\a
_diffrn_radiation_wavelength 1.54184
_diffrn_reflns_av_R_equivalents 0.0485
_diffrn_reflns_av_unetI/netI 0.0195
_diffrn_reflns_Laue_measured_fraction_full 0.995
_diffrn_reflns_Laue_measured_fraction_max 0.995
_diffrn_reflns_limit_h_max 14
_diffrn_reflns_limit_h_min -14
_diffrn_reflns_limit_k_max 14
_diffrn_reflns_limit_k_min -14
_diffrn_reflns_limit_l_max 23
_diffrn_reflns_limit_l_min -21
_diffrn_reflns_number 50336
_diffrn_reflns_point_group_measured_fraction_full 0.994
_diffrn_reflns_point_group_measured_fraction_max 0.994
_diffrn_reflns_theta_full 62.813
_diffrn_reflns_theta_max 62.813
_diffrn_reflns_theta_min 4.145
_diffrn_source 'sealed X-ray tube'
_diffrn_source_type 'Enhance Ultra (Cu) X-ray Source'
_exptl_absorpt_coefficient_mu 0.660
_exptl_absorpt_correction_T_max 1.00000
_exptl_absorpt_correction_T_min 0.74933
_exptl_absorpt_correction_type multi-scan
_exptl_absorpt_process_details
;
CrysAlisPro, Agilent Technologies,
Version 1.171.37.35 (release 13-08-2014 CrysAlis171 .NET)
(compiled Aug 13 2014,18:06:01)
Empirical absorption correction using spherical harmonics,
 implemented in SCALE3 ABSPACK scaling algorithm.
;
_exptl_crystal_colour colourless
_exptl_crystal_colour_primary colourless
_exptl_crystal_density_diffrn 1.191
_exptl_crystal_description blocks
_exptl_crystal_F_000 1224
_exptl_crystal_size_max 0.43
_exptl_crystal_size_mid 0.33
_exptl_crystal_size_min 0.21
_refine_diff_density_max 0.492
_refine_diff_density_min -0.369
_refine_diff_density_rms 0.040
_refine_ls_abs_structure_details
;
 Flack x determined using 2087 quotients [(I+)-(I-)]/[(I+)+(I-)]
 (Parsons, Flack and Wagner, Acta Cryst. B69 (2013) 249-259).
;
_refine_ls_abs_structure_Flack -0.10(10)
_refine_ls_extinction_method none
_refine_ls_goodness_of_fit_ref 1.043
_refine_ls_hydrogen_treatment constr
_refine_ls_matrix_type full
_refine_ls_number_parameters 391
_refine_ls_number_reflns 5062
_refine_ls_number_restraints 0
_refine_ls_restrained_S_all 1.043
_refine_ls_R_factor_all 0.0464
_refine_ls_R_factor_gt 0.0456
_refine_ls_shift/su_max 0.000
_refine_ls_shift/su_mean 0.000
_refine_ls_structure_factor_coef Fsqd
_refine_ls_weighting_details 'w=1/[\s^2^(Fo^2^)+(0.0712P)^2^+1.0445P] where P=(Fo^2^+2Fc^2^)/3'
_refine_ls_weighting_scheme calc
_refine_ls_wR_factor_gt 0.1213
_refine_ls_wR_factor_ref 0.1222
_reflns_Friedel_coverage 0.766
_reflns_Friedel_fraction_full 0.993
_reflns_Friedel_fraction_max 0.993
_reflns_number_gt 4934
_reflns_number_total 5062
_reflns_threshold_expression 'I > 2\s(I)'
_cod_data_source_file c7sc04672c2.cif
_cod_data_source_block caojiaqing_bii41-53xi
_cod_depositor_comments 'Adding full bibliography for 1548236--1548240.cif.'
_cod_original_cell_volume 3159.58(9)
_cod_database_code 1548240
_shelx_shelxl_version_number 2017/1
_shelx_space_group_comment
;
The symmetry employed for this shelxl refinement is uniquely defined
by the following loop, which should always be used as a source of
symmetry information in preference to the above space-group names.
They are only intended as comments.
;
_cell_oxdiff_angle_alpha 90.004(2)
_cell_oxdiff_angle_beta 89.988(2)
_cell_oxdiff_angle_gamma 90.035(3)
_cell_oxdiff_length_a 12.4785(4)
_cell_oxdiff_length_b 12.5787(4)
_cell_oxdiff_length_c 20.1295(6)
_cell_oxdiff_measurement_reflns_used 23515
_cell_oxdiff_volume 3159.58(17)
_reflns_odcompleteness_completeness 97.24
_reflns_odcompleteness_iscentric 1
_reflns_odcompleteness_theta 63.60
_olex2_refinement_description
;
1. Fixed Uiso
 At 1.2 times of:
  All C(H) groups, All C(H,H) groups
 At 1.5 times of:
  All C(H,H,H) groups, All C(H,H,H,H,H,H) groups, All O(H) groups
2. Others
 Sof(H13A)=Sof(H15D)=Sof(H15E)=Sof(H15F)=Sof(H14D)=Sof(H14E)=Sof(H14F)=
 Sof(C13")=Sof(H13")=1-FVAR(1)
 Sof(H13)=Sof(H15A)=Sof(H15B)=Sof(H15C)=Sof(H14A)=Sof(H14B)=Sof(H14C)=
 Sof(C13')=Sof(H13')=FVAR(1)
3.a Riding coordinates:
 O3(H3)
3.b Ternary CH refined with riding coordinates:
 C6'(H6'), C7B(H7B), C13(H13), C13(H13A), C9(H9), C9'(H9'), C13'(H13'),
 C13"(H13")
3.c Secondary CH2 refined with riding coordinates:
 C8(H8A,H8B)
3.d Me refined with riding coordinates:
 C15'(H15A,H15B,H15C), C15'(H15D,H15E,H15F), C14'(H14A,H14B,H14C), C14'(H14D,
 H14E,H14F)
3.e Aromatic/amide H refined with riding coordinates:
 C11(H11), C10(H10)
3.f Idealised Me refined as rotating group:
 C7'(H7'A,H7'B,H7'C), C10'(H10A,H10B,H10C), C8'(H8'A,H8'B,H8'C), C12'(H12A,
 H12B,H12C), C2'(H2'A,H2'B,H2'C), C4'(H4'A,H4'B,H4'C), C1'(H1'A,H1'B,H1'C),
 C3'(H3'A,H3'B,H3'C), C11'(H11A,H11B,H11C)
3.g Idealised tetrahedral OH refined as rotating group:
 O4(H4), O6(H6)
;
_olex2_submission_special_instructions 'No special instructions were received'

loop_
_space_group_symop_id
_space_group_symop_operation_xyz
1 'x, y, z'
2 '-x+1/2, -y, z+1/2'
3 'x+1/2, -y+1/2, -z'
4 '-x, y+1/2, -z+1/2'

loop_
_atom_site_label
_atom_site_type_symbol
_atom_site_fract_x
_atom_site_fract_y
_atom_site_fract_z
_atom_site_U_iso_or_equiv
_atom_site_adp_type
_atom_site_occupancy
_atom_site_site_symmetry_order
_atom_site_calc_flag
_atom_site_refinement_flags_posn
_atom_site_refinement_flags_occupancy
_atom_site_disorder_assembly
_atom_site_disorder_group
O4 O 0.68147(16) 0.75411(19) 0.19988(11) 0.0447(5) Uani 1 1 d . . . .
H4 H 0.665621 0.745408 0.239056 0.067 Uiso 1 1 calc GR . . .
O6 O 0.99633(18) 0.6824(2) 0.07107(11) 0.0510(6) Uani 1 1 d . . . .
H6 H 0.980514 0.739954 0.054682 0.077 Uiso 1 1 calc GR . . .
O7 O 0.88443(17) 0.43260(16) 0.22323(10) 0.0395(5) Uani 1 1 d . . . .
O3 O 0.83032(19) 0.42968(18) 0.35497(11) 0.0510(6) Uani 1 1 d . . . .
H3 H 0.866643 0.407778 0.321721 0.076 Uiso 1 1 d R . . .
O5 O 0.8956(2) 0.8497(2) 0.05580(13) 0.0599(7) Uani 1 1 d . . . .
O1 O 0.6223(2) 0.7348(2) 0.32460(12) 0.0670(8) Uani 1 1 d . . . .
O2 O 0.6991(4) 0.6117(4) 0.53854(14) 0.1181(17) Uani 1 1 d . . . .
C7A C 0.9383(2) 0.5611(2) 0.15041(14) 0.0343(6) Uani 1 1 d . . . .
C7 C 0.9240(2) 0.6565(2) 0.11770(13) 0.0337(6) Uani 1 1 d . . . .
C5A C 0.7629(2) 0.6878(2) 0.18343(13) 0.0325(6) Uani 1 1 d . . . .
C12A C 0.8621(2) 0.5308(2) 0.19657(13) 0.0318(6) Uani 1 1 d . . . .
C6 C 0.8350(2) 0.7237(2) 0.13287(13) 0.0323(6) Uani 1 1 d . . . .
C6' C 0.7259(3) 0.8937(2) 0.09766(15) 0.0398(7) Uani 1 1 d . . . .
H6' H 0.706039 0.905640 0.144185 0.048 Uiso 1 1 calc R . . .
C2 C 0.6464(3) 0.6832(3) 0.43625(15) 0.0445(7) Uani 1 1 d . . . .
C12B C 0.7726(2) 0.5895(2) 0.21453(13) 0.0315(6) Uani 1 1 d . . . .
C11 C 1.0626(3) 0.4499(3) 0.26415(17) 0.0478(8) Uani 1 1 d . . . .
H11 H 1.049993 0.419876 0.305661 0.057 Uiso 1 1 calc R . . .
C5' C 0.8238(2) 0.8226(3) 0.09526(15) 0.0389(7) Uani 1 1 d . . . .
C10 C 1.1349(3) 0.5257(3) 0.25995(17) 0.0487(8) Uani 1 1 d . . . .
H10 H 1.165678 0.549331 0.299349 0.058 Uiso 1 1 calc R . . .
C13A C 0.7090(2) 0.5705(2) 0.33573(13) 0.0333(6) Uani 1 1 d . . . .
C1 C 0.6598(2) 0.6659(3) 0.36174(15) 0.0417(7) Uani 1 1 d . . . .
C4A C 0.7715(2) 0.5117(2) 0.37577(14) 0.0367(7) Uani 1 1 d . . . .
C7B C 1.0204(2) 0.4745(3) 0.14311(15) 0.0408(7) Uani 1 1 d . . . .
H7B H 1.002473 0.431466 0.104035 0.049 Uiso 1 1 calc R . . .
C4 C 0.7866(3) 0.5269(3) 0.44989(15) 0.0434(7) Uani 1 1 d . . . .
C7' C 0.6336(3) 0.8375(3) 0.06231(17) 0.0502(8) Uani 1 1 d . . . .
H7'A H 0.652736 0.824881 0.016780 0.075 Uiso 1 1 calc GR . . .
H7'B H 0.570770 0.881467 0.064032 0.075 Uiso 1 1 calc GR . . .
H7'C H 0.619261 0.770983 0.083890 0.075 Uiso 1 1 calc GR . . .
C13 C 0.6904(3) 0.5430(3) 0.26262(15) 0.0510(9) Uani 1 1 d . . . .
H13 H 0.631848 0.592950 0.253843 0.061 Uiso 0.497(10) 1 calc R P A 1
H13A H 0.716693 0.469625 0.263412 0.061 Uiso 0.503(10) 1 calc R P A 2
C8 C 1.1367(3) 0.5090(3) 0.13817(17) 0.0463(8) Uani 1 1 d . . . .
H8A H 1.181938 0.446398 0.135933 0.056 Uiso 1 1 calc R . . .
H8B H 1.146761 0.548969 0.097411 0.056 Uiso 1 1 calc R . . .
C9 C 1.1714(2) 0.5769(3) 0.19669(17) 0.0457(7) Uani 1 1 d . . . .
H9 H 1.134210 0.645301 0.192927 0.055 Uiso 1 1 calc R . . .
C10' C 1.3278(4) 0.6542(5) 0.1338(3) 0.0857(15) Uani 1 1 d . . . .
H10A H 1.319707 0.605917 0.097158 0.129 Uiso 1 1 calc GR . . .
H10B H 1.401526 0.675003 0.137508 0.129 Uiso 1 1 calc GR . . .
H10C H 1.284348 0.716058 0.126275 0.129 Uiso 1 1 calc GR . . .
C8' C 0.7486(4) 1.0005(3) 0.06491(19) 0.0582(9) Uani 1 1 d . . . .
H8'A H 0.812183 1.030908 0.083853 0.087 Uiso 1 1 calc GR . . .
H8'B H 0.689149 1.047515 0.072202 0.087 Uiso 1 1 calc GR . . .
H8'C H 0.758743 0.990469 0.018034 0.087 Uiso 1 1 calc GR . . .
C12' C 1.0071(4) 0.2889(3) 0.1975(2) 0.0704(12) Uani 1 1 d . . . .
H12A H 0.992053 0.254601 0.239052 0.106 Uiso 1 1 calc GR . . .
H12B H 1.078181 0.270550 0.183233 0.106 Uiso 1 1 calc GR . . .
H12C H 0.956305 0.265810 0.164690 0.106 Uiso 1 1 calc GR . . .
C11A C 0.9990(3) 0.4085(2) 0.20601(17) 0.0448(7) Uani 1 1 d . . . .
C3 C 0.7108(3) 0.6076(4) 0.47908(16) 0.0580(10) Uani 1 1 d . . . .
C15' C 0.5871(4) 0.4580(5) 0.17139(19) 0.0803(16) Uani 1 1 d . . . .
H15A H 0.549509 0.393979 0.160008 0.120 Uiso 0.497(10) 1 calc R P A 1
H15B H 0.538838 0.517268 0.169262 0.120 Uiso 0.497(10) 1 calc R P A 1
H15C H 0.644959 0.468818 0.140663 0.120 Uiso 0.497(10) 1 calc R P A 1
H15D H 0.515996 0.444256 0.155459 0.120 Uiso 0.503(10) 1 calc R P A 2
H15E H 0.625745 0.498752 0.138931 0.120 Uiso 0.503(10) 1 calc R P A 2
H15F H 0.623460 0.391796 0.178898 0.120 Uiso 0.503(10) 1 calc R P A 2
C2' C 0.5275(4) 0.6618(5) 0.4509(2) 0.0787(14) Uani 1 1 d . . . .
H2'A H 0.483875 0.706243 0.423152 0.118 Uiso 1 1 calc GR . . .
H2'B H 0.512794 0.677266 0.496776 0.118 Uiso 1 1 calc GR . . .
H2'C H 0.511447 0.588496 0.442096 0.118 Uiso 1 1 calc GR . . .
C4' C 0.9025(3) 0.5633(4) 0.4631(2) 0.0704(12) Uani 1 1 d . . . .
H4'A H 0.915528 0.629120 0.440442 0.106 Uiso 1 1 calc GR . . .
H4'B H 0.951391 0.510178 0.447221 0.106 Uiso 1 1 calc GR . . .
H4'C H 0.912689 0.573133 0.510029 0.106 Uiso 1 1 calc GR . . .
C14' C 0.5267(4) 0.4401(4) 0.28942(19) 0.0773(14) Uani 1 1 d . . . .
H14A H 0.490073 0.375279 0.278661 0.116 Uiso 0.497(10) 1 calc R P A 1
H14B H 0.543345 0.441044 0.335999 0.116 Uiso 0.497(10) 1 calc R P A 1
H14C H 0.481663 0.499623 0.278860 0.116 Uiso 0.497(10) 1 calc R P A 1
H14D H 0.455048 0.424481 0.275159 0.116 Uiso 0.503(10) 1 calc R P A 2
H14E H 0.567849 0.375677 0.290696 0.116 Uiso 0.503(10) 1 calc R P A 2
H14F H 0.524817 0.471265 0.332963 0.116 Uiso 0.503(10) 1 calc R P A 2
C9' C 1.2927(3) 0.6001(3) 0.1973(2) 0.0610(10) Uani 1 1 d . . . .
H9' H 1.330822 0.532261 0.200881 0.073 Uiso 1 1 calc R . . .
C1' C 0.6705(6) 0.7978(4) 0.4540(3) 0.107(2) Uani 1 1 d . . . .
H1'A H 0.746368 0.809563 0.452078 0.161 Uiso 1 1 calc GR . . .
H1'B H 0.645039 0.812325 0.498069 0.161 Uiso 1 1 calc GR . . .
H1'C H 0.635188 0.844052 0.422970 0.161 Uiso 1 1 calc GR . . .
C3' C 0.7677(5) 0.4215(3) 0.48551(19) 0.0745(13) Uani 1 1 d . . . .
H3'A H 0.773101 0.432101 0.532649 0.112 Uiso 1 1 calc GR . . .
H3'B H 0.820650 0.370878 0.471532 0.112 Uiso 1 1 calc GR . . .
H3'C H 0.697624 0.395332 0.474776 0.112 Uiso 1 1 calc GR . . .
C11' C 1.3238(4) 0.6690(5) 0.2570(3) 0.0889(16) Uani 1 1 d . . . .
H11A H 1.315122 0.628741 0.297193 0.133 Uiso 1 1 calc GR . . .
H11B H 1.278639 0.730703 0.258531 0.133 Uiso 1 1 calc GR . . .
H11C H 1.397217 0.690727 0.252759 0.133 Uiso 1 1 calc GR . . .
C13' C 0.6354(5) 0.4475(5) 0.2472(3) 0.039(2) Uani 0.497(10) 1 d . P A 1
H13' H 0.680675 0.384518 0.252756 0.047 Uiso 0.497(10) 1 calc R P A 1
C13" C 0.5810(4) 0.5221(5) 0.2383(3) 0.0322(18) Uani 0.503(10) 1 d . P A 2
H13" H 0.539141 0.587537 0.233616 0.039 Uiso 0.503(10) 1 calc R P A 2

loop_
_atom_site_aniso_label
_atom_site_aniso_U_11
_atom_site_aniso_U_22
_atom_site_aniso_U_33
_atom_site_aniso_U_23
_atom_site_aniso_U_13
_atom_site_aniso_U_12
O4 0.0338(10) 0.0658(14) 0.0345(11) 0.0107(11) 0.0096(9) 0.0145(10)
O6 0.0364(11) 0.0754(16) 0.0413(12) 0.0214(12) 0.0168(10) 0.0103(11)
O7 0.0427(11) 0.0378(10) 0.0381(11) 0.0016(9) 0.0069(9) 0.0015(9)
O3 0.0637(15) 0.0512(13) 0.0380(12) 0.0031(10) 0.0110(10) 0.0146(11)
O5 0.0442(13) 0.0752(16) 0.0603(15) 0.0325(13) 0.0137(12) 0.0075(12)
O1 0.0783(18) 0.0828(18) 0.0397(13) 0.0171(13) 0.0173(12) 0.0372(16)
O2 0.139(3) 0.178(4) 0.0368(16) -0.007(2) 0.0031(18) 0.080(3)
C7A 0.0304(13) 0.0472(16) 0.0252(13) -0.0017(12) 0.0017(11) 0.0003(12)
C7 0.0244(13) 0.0535(17) 0.0233(13) 0.0030(12) 0.0028(10) 0.0002(12)
C5A 0.0219(12) 0.0488(15) 0.0269(13) -0.0009(12) -0.0006(10) 0.0017(12)
C12A 0.0337(14) 0.0375(14) 0.0240(13) -0.0023(11) 0.0002(12) -0.0050(12)
C6 0.0258(13) 0.0468(16) 0.0243(13) 0.0034(12) -0.0013(10) -0.0002(11)
C6' 0.0409(16) 0.0459(16) 0.0325(14) 0.0020(13) -0.0047(13) 0.0064(13)
C2 0.0560(19) 0.0436(16) 0.0339(16) -0.0005(13) 0.0125(14) -0.0025(15)
C12B 0.0262(13) 0.0446(15) 0.0238(13) -0.0003(11) 0.0011(10) -0.0052(12)
C11 0.0474(18) 0.0560(19) 0.0401(17) 0.0137(15) -0.0010(14) 0.0145(16)
C5' 0.0326(14) 0.0538(18) 0.0303(15) 0.0050(13) -0.0031(12) -0.0022(13)
C10 0.0418(17) 0.062(2) 0.0425(17) 0.0042(15) -0.0057(14) 0.0127(16)
C13A 0.0290(13) 0.0436(15) 0.0274(14) 0.0017(12) 0.0058(11) -0.0077(12)
C1 0.0388(16) 0.0551(18) 0.0312(15) 0.0062(14) 0.0098(13) 0.0049(14)
C4A 0.0369(15) 0.0405(15) 0.0328(15) 0.0016(12) 0.0060(12) -0.0067(13)
C7B 0.0407(16) 0.0481(16) 0.0335(15) -0.0066(13) 0.0052(13) 0.0075(13)
C4 0.0429(17) 0.0572(18) 0.0300(15) 0.0046(14) -0.0009(13) 0.0003(15)
C7' 0.0416(17) 0.069(2) 0.0402(17) -0.0039(16) -0.0119(14) 0.0089(16)
C13 0.0398(16) 0.085(3) 0.0282(15) -0.0018(16) 0.0042(13) -0.0282(17)
C8 0.0349(15) 0.060(2) 0.0436(17) 0.0022(15) 0.0063(14) 0.0127(14)
C9 0.0361(15) 0.0528(18) 0.0481(18) 0.0050(15) -0.0026(13) 0.0096(14)
C10' 0.049(2) 0.113(4) 0.096(4) 0.026(3) 0.006(2) -0.013(2)
C8' 0.072(2) 0.054(2) 0.049(2) 0.0096(16) 0.0030(18) 0.0067(18)
C12' 0.084(3) 0.0411(19) 0.086(3) -0.0054(19) 0.020(3) 0.0116(19)
C11A 0.0465(17) 0.0399(16) 0.0482(18) 0.0015(14) 0.0107(14) 0.0118(14)
C3 0.065(2) 0.082(3) 0.0273(16) -0.0021(16) 0.0029(15) 0.009(2)
C15' 0.068(2) 0.134(4) 0.039(2) -0.023(2) 0.0086(18) -0.052(3)
C2' 0.064(3) 0.122(4) 0.050(2) 0.008(2) 0.024(2) 0.004(3)
C4' 0.054(2) 0.107(3) 0.050(2) -0.008(2) -0.0095(17) -0.010(2)
C14' 0.071(3) 0.113(4) 0.048(2) -0.009(2) 0.0156(19) -0.060(3)
C9' 0.0379(18) 0.072(2) 0.073(3) 0.011(2) -0.0056(18) 0.0033(17)
C1' 0.199(7) 0.061(3) 0.063(3) -0.007(2) 0.013(4) -0.042(4)
C3' 0.113(4) 0.072(3) 0.0386(19) 0.0170(18) 0.002(2) -0.009(3)
C11' 0.059(3) 0.107(4) 0.100(4) -0.002(3) -0.015(3) -0.017(3)
C13' 0.032(3) 0.042(4) 0.042(3) -0.005(3) 0.000(3) -0.007(3)
C13" 0.021(3) 0.043(3) 0.034(3) 0.000(2) -0.003(2) -0.002(2)

loop_
_atom_type_symbol
_atom_type_description
_atom_type_scat_dispersion_real
_atom_type_scat_dispersion_imag
_atom_type_scat_source
C C 0.0181 0.0091 'International Tables Vol C Tables 4.2.6.8 and 6.1.1.4'
H H 0.0000 0.0000 'International Tables Vol C Tables 4.2.6.8 and 6.1.1.4'
O O 0.0492 0.0322 'International Tables Vol C Tables 4.2.6.8 and 6.1.1.4'

loop_
_geom_angle_atom_site_label_1
_geom_angle_atom_site_label_2
_geom_angle_atom_site_label_3
_geom_angle
C12A O7 C11A 106.5(2)
C7 C7A C12A 118.1(3)
C7 C7A C7B 132.2(3)
C12A C7A C7B 109.5(3)
O6 C7 C7A 117.2(3)
O6 C7 C6 121.9(3)
C7A C7 C6 120.9(2)
O4 C5A C6 116.8(3)
O4 C5A C12B 120.2(2)
C12B C5A C6 123.1(3)
O7 C12A C7A 111.7(2)
O7 C12A C12B 122.7(2)
C7A C12A C12B 125.6(3)
C7 C6 C5A 117.0(3)
C7 C6 C5' 117.9(2)
C5A C6 C5' 125.1(3)
C5' C6' C7' 108.7(3)
C5' C6' C8' 110.9(3)
C8' C6' C7' 110.3(3)
C1 C2 C2' 105.7(3)
C3 C2 C1 114.4(3)
C3 C2 C2' 107.1(3)
C3 C2 C1' 111.0(4)
C1' C2 C1 110.2(3)
C1' C2 C2' 108.2(4)
C5A C12B C13 124.6(3)
C12A C12B C5A 115.2(2)
C12A C12B C13 120.1(3)
C10 C11 C11A 124.2(3)
O5 C5' C6 119.5(3)
O5 C5' C6' 116.1(3)
C6 C5' C6' 124.3(3)
C11 C10 C9 125.1(3)
C1 C13A C13 118.1(3)
C4A C13A C1 119.1(3)
C4A C13A C13 122.7(3)
O1 C1 C2 117.0(3)
O1 C1 C13A 121.6(3)
C13A C1 C2 121.4(3)
O3 C4A C13A 123.9(3)
O3 C4A C4 109.8(3)
C13A C4A C4 126.4(3)
C7A C7B C8 116.8(3)
C7A C7B C11A 101.1(2)
C8 C7B C11A 112.0(3)
C4A C4 C4' 108.9(3)
C4A C4 C3' 109.5(3)
C3 C4 C4A 113.0(3)
C3 C4 C4' 108.8(3)
C3 C4 C3' 107.8(3)
C3' C4 C4' 108.7(4)
C12B C13 C13A 114.9(2)
C13' C13 C12B 120.8(4)
C13' C13 C13A 118.4(4)
C13" C13 C12B 118.7(3)
C13" C13 C13A 120.0(3)
C9 C8 C7B 112.5(3)
C10 C9 C8 109.3(3)
C10 C9 C9' 111.9(3)
C8 C9 C9' 113.1(3)
O7 C11A C11 104.7(2)
O7 C11A C7B 104.2(2)
O7 C11A C12' 106.8(3)
C11 C11A C7B 111.2(3)
C11 C11A C12' 113.3(3)
C12' C11A C7B 115.5(3)
O2 C3 C2 118.3(4)
O2 C3 C4 119.4(4)
C4 C3 C2 122.3(3)
C10' C9' C9 111.2(3)
C10' C9' C11' 109.6(4)
C11' C9' C9 111.3(4)
C13 C13' C15' 108.2(5)
C13 C13' C14' 110.1(4)
C14' C13' C15' 100.7(4)
C13 C13" C15' 109.3(4)
C13 C13" C14' 107.0(4)
C15' C13" C14' 103.9(4)

loop_
_geom_bond_atom_site_label_1
_geom_bond_atom_site_label_2
_geom_bond_distance
O4 C5A 1.356(3)
O6 C7 1.342(3)
O7 C12A 1.375(3)
O7 C11A 1.503(4)
O3 C4A 1.334(4)
O5 C5' 1.245(4)
O1 C1 1.236(4)
O2 C3 1.206(5)
C7A C7 1.380(4)
C7A C12A 1.384(4)
C7A C7B 1.503(4)
C7 C6 1.429(4)
C5A C6 1.432(4)
C5A C12B 1.391(4)
C12A C12B 1.387(4)
C6 C5' 1.463(4)
C6' C5' 1.515(4)
C6' C7' 1.527(5)
C6' C8' 1.523(5)
C2 C1 1.524(4)
C2 C3 1.514(5)
C2 C2' 1.538(6)
C2 C1' 1.515(5)
C12B C13 1.526(4)
C11 C10 1.315(5)
C11 C11A 1.506(5)
C10 C9 1.498(5)
C13A C1 1.446(4)
C13A C4A 1.344(4)
C13A C13 1.529(4)
C4A C4 1.515(4)
C7B C8 1.519(5)
C7B C11A 1.537(5)
C4 C3 1.507(5)
C4 C4' 1.541(5)
C4 C3' 1.525(5)
C13 C13' 1.418(7)
C13 C13" 1.475(6)
C8 C9 1.518(5)
C9 C9' 1.543(5)
C10' C9' 1.514(6)
C12' C11A 1.518(5)
C15' C13' 1.646(7)
C15' C13" 1.570(7)
C14' C13' 1.603(7)
C14' C13" 1.606(7)
C9' C11' 1.531(7)
